data_2236647
loop_
_publ_author_name
'Cruz-Enriquez, Adriana'
'Baez-Castro, Alberto'
'H\"opfl, Herbert'
'Parra-Hake, Miguel'
'Campos-Gaxiola, Jose J.'

_publ_section_title
;
 Tetrakis(\m-acetato-\k^2^<i>O</i>:<i>O</i>')-bis[(3-pyridinecarboxaldehyde-\k<i>N</i>')]dicopper(II)(<i>Cu{---</i>Cu})
;
_journal_issue 11
_journal_name_full 'Acta Crystallographica Section E'
_journal_page_first m1339
_journal_page_last m1340
_journal_paper_doi 10.1107/S1600536812041074
_journal_volume 68
_journal_year 2012
_chemical_formula_iupac '[Cu2 (C2 H3 O2)4 (C6 H5 N O)]'
_chemical_formula_moiety 'C20 H22 Cu2 N2 O10'
_chemical_formula_sum 'C20 H22 Cu2 N2 O10'
_chemical_formula_weight 577.48
_chemical_name_systematic
;
Tetrakis(\m-acetato-\k^2^<i>O</i>:<i>O</i>')-bis[(3-pyridinecarboxaldehyde-
\k<i>N</i>')]dicopper(II)(<i>Cu---Cu</i>)
;
_space_group_IT_number 2
_symmetry_cell_setting triclinic
_symmetry_space_group_name_Hall '-P 1'
_symmetry_space_group_name_H-M 'P -1'
_atom_sites_solution_hydrogens geom
_atom_sites_solution_primary direct
_atom_sites_solution_secondary difmap
_audit_creation_method SHELXL-97
_cell_angle_alpha 100.3530(10)
_cell_angle_beta 108.9750(10)
_cell_angle_gamma 98.6790(10)
_cell_formula_units_Z 1
_cell_length_a 7.4099(6)
_cell_length_b 8.4298(7)
_cell_length_c 10.0254(8)
_cell_measurement_reflns_used 3727
_cell_measurement_temperature 100(2)
_cell_measurement_theta_max 28.28
_cell_measurement_theta_min 2.52
_cell_volume 567.62(8)
_computing_cell_refinement '<i>SAINT-Plus-NT</i> (Bruker, 2001)'
_computing_data_collection 'SMART (Bruker, 2000)'
_computing_data_reduction '<i>SAINT-Plus-NT</i> (Bruker, 2001)'
_computing_molecular_graphics 'ORTEP-3 (Farrugia, 2012) and <i>Mercury</i> (Macrae <i>et al.</i> 2008)'
_computing_publication_material 'publCIF (Westrip, 2010)'
_computing_structure_refinement 'SHELXL-97 (Sheldrick, 2008)'
_computing_structure_solution 'SHELXS-97 (Sheldrick, 2008)'
_diffrn_ambient_temperature 100(2)
_diffrn_measured_fraction_theta_full 0.994
_diffrn_measured_fraction_theta_max 0.994
_diffrn_measurement_device_type 'Bruker SMART CCD area-detector'
_diffrn_measurement_method 'phi and omega scans'
_diffrn_radiation_monochromator graphite
_diffrn_radiation_source 'fine-focus sealed tube'
_diffrn_radiation_type MoK\a
_diffrn_radiation_wavelength 0.71073
_diffrn_reflns_av_R_equivalents 0.0182
_diffrn_reflns_av_sigmaI/netI 0.0267
_diffrn_reflns_limit_h_max 8
_diffrn_reflns_limit_h_min -8
_diffrn_reflns_limit_k_max 10
_diffrn_reflns_limit_k_min -8
_diffrn_reflns_limit_l_max 11
_diffrn_reflns_limit_l_min -11
_diffrn_reflns_number 4118
_diffrn_reflns_theta_full 25.00
_diffrn_reflns_theta_max 25.00
_diffrn_reflns_theta_min 2.22
_exptl_absorpt_coefficient_mu 1.932
_exptl_absorpt_correction_T_max 0.7200
_exptl_absorpt_correction_T_min 0.4481
_exptl_absorpt_correction_type multi-scan
_exptl_absorpt_process_details '(SADABS; Sheldrick, 1996)'
_exptl_crystal_colour blue
_exptl_crystal_density_diffrn 1.689
_exptl_crystal_density_method 'not measured'
_exptl_crystal_description 'rectangular prism'
_exptl_crystal_F_000 294
_exptl_crystal_size_max 0.48
_exptl_crystal_size_mid 0.21
_exptl_crystal_size_min 0.17
_refine_diff_density_max 0.408
_refine_diff_density_min -0.364
_refine_ls_extinction_method none
_refine_ls_goodness_of_fit_ref 1.100
_refine_ls_hydrogen_treatment constr
_refine_ls_matrix_type full
_refine_ls_number_parameters 156
_refine_ls_number_reflns 1980
_refine_ls_number_restraints 0
_refine_ls_restrained_S_all 1.100
_refine_ls_R_factor_all 0.0278
_refine_ls_R_factor_gt 0.0271
_refine_ls_shift/su_max 0.001
_refine_ls_shift/su_mean 0.000
_refine_ls_structure_factor_coef Fsqd
_refine_ls_weighting_details 'calc w=1/[\s^2^(Fo^2^)+(0.0297P)^2^+0.5378P] where P=(Fo^2^+2Fc^2^)/3'
_refine_ls_weighting_scheme calc
_refine_ls_wR_factor_gt 0.0676
_refine_ls_wR_factor_ref 0.0681
_reflns_number_gt 1921
_reflns_number_total 1980
_reflns_threshold_expression >2sigma(I)
_cod_data_source_file su2505.cif
_cod_data_source_block I
_cod_original_cell_volume 567.61(8)
_cod_database_code 2236647
_cod_database_fobs_code 2236647

loop_
_symmetry_equiv_pos_site_id
_symmetry_equiv_pos_as_xyz
1 x,y,z
2 -x,-y,-z

loop_
_atom_site_aniso_label
_atom_site_aniso_U_11
_atom_site_aniso_U_22
_atom_site_aniso_U_33
_atom_site_aniso_U_12
_atom_site_aniso_U_13
_atom_site_aniso_U_23
Cu1 0.0144(2) 0.0153(2) 0.0134(2) 0.00350(10) 0.00660(10) 0.00510(10)
O1 0.0245(10) 0.0576(14) 0.0370(11) 0.0009(9) 0.0121(9) 0.0276(10)
O2 0.0356(10) 0.0191(9) 0.0269(9) 0.0118(8) 0.0217(8) 0.0106(7)
O3 0.0309(10) 0.0186(9) 0.0244(9) 0.0100(7) 0.0174(8) 0.0096(7)
O4 0.0165(9) 0.0326(10) 0.0188(8) -0.0007(8) 0.0039(7) 0.0096(7)
O5 0.0168(9) 0.0343(10) 0.0200(9) 0.0000(7) 0.0050(7) 0.0103(8)
N1 0.0195(10) 0.0129(10) 0.0157(9) 0.0028(8) 0.0083(8) 0.0042(8)
C1 0.0222(13) 0.0214(12) 0.0162(11) 0.0070(10) 0.0069(10) 0.0085(9)
C2 0.0211(13) 0.0213(13) 0.0226(12) 0.0068(10) 0.0102(10) 0.0096(10)
C3 0.0266(14) 0.0243(13) 0.0180(12) 0.0052(11) 0.0125(11) 0.0079(10)
C4 0.0231(13) 0.0276(14) 0.0146(11) 0.0042(11) 0.0042(10) 0.0072(10)
C5 0.0194(12) 0.0199(12) 0.0190(12) 0.0018(10) 0.0072(10) 0.0042(10)
C6 0.0220(14) 0.0439(17) 0.0291(14) 0.0053(12) 0.0082(12) 0.0202(13)
C7 0.0139(11) 0.0195(12) 0.0154(11) 0.0018(9) 0.0029(9) 0.0033(9)
C8 0.0263(14) 0.0195(13) 0.0260(13) 0.0067(10) 0.0128(11) 0.0051(10)
C9 0.0161(12) 0.0176(12) 0.0166(11) 0.0048(10) 0.0068(10) 0.0018(9)
C10 0.0187(13) 0.0334(15) 0.0181(12) 0.0028(11) 0.0053(10) 0.0053(10)

loop_
_atom_site_type_symbol
_atom_site_label
_atom_site_fract_x
_atom_site_fract_y
_atom_site_fract_z
_atom_site_U_iso_or_equiv
_atom_site_thermal_displace_type
_atom_site_calc_flag
_atom_site_refinement_flags
_atom_site_occupancy
Cu Cu1 0.56063(4) 0.57222(3) 0.91251(3) 0.01370(10) Uani d . 1.000
O O1 1.1945(3) 0.9402(3) 0.6523(2) 0.0382(7) Uani d . 1.000
O O2 0.6188(3) 0.3569(2) 0.85203(19) 0.0232(5) Uani d . 1.000
O O3 0.5192(3) 0.2340(2) 1.00330(18) 0.0216(5) Uani d . 1.000
O O4 0.2879(2) 0.4870(2) 0.77698(18) 0.0235(5) Uani d . 1.000
O O5 0.1855(2) 0.3580(2) 0.92442(18) 0.0243(5) Uani d . 1.000
N N1 0.6613(3) 0.6761(2) 0.7573(2) 0.0155(6) Uani d . 1.000
C C1 0.8501(4) 0.7380(3) 0.7858(2) 0.0192(7) Uani d . 1.000
C C2 0.9167(4) 0.8063(3) 0.6899(3) 0.0203(7) Uani d . 1.000
C C3 0.7811(4) 0.8086(3) 0.5568(3) 0.0215(8) Uani d . 1.000
C C4 0.5870(4) 0.7427(3) 0.5258(3) 0.0223(7) Uani d . 1.000
C C5 0.5325(4) 0.6786(3) 0.6284(3) 0.0198(7) Uani d . 1.000
C C6 1.1288(4) 0.8746(4) 0.7290(3) 0.0306(9) Uani d . 1.000
C C7 0.5933(3) 0.2365(3) 0.9070(2) 0.0172(7) Uani d . 1.000
C C8 0.6587(4) 0.0847(3) 0.8539(3) 0.0230(8) Uani d . 1.000
C C9 0.1593(3) 0.3988(3) 0.8058(2) 0.0168(7) Uani d . 1.000
C C10 -0.0418(4) 0.3371(3) 0.6896(3) 0.0242(8) Uani d . 1.000
H H1 0.94130 0.73520 0.87420 0.0230 Uiso c R 1.000
H H3 0.82120 0.85370 0.49020 0.0260 Uiso c R 1.000
H H4 0.49320 0.74120 0.43710 0.0270 Uiso c R 1.000
H H5 0.40040 0.63520 0.60690 0.0240 Uiso c R 1.000
H H6 1.21540 0.86630 0.81720 0.0370 Uiso c R 1.000
H H8A 0.58970 0.04310 0.75100 0.0340 Uiso c R 1.000
H H8B 0.63120 0.00150 0.90290 0.0340 Uiso c R 1.000
H H8C 0.79690 0.11290 0.87380 0.0340 Uiso c R 1.000
H H10A -0.06390 0.22020 0.65090 0.0360 Uiso c R 1.000
H H10B -0.05110 0.39310 0.61300 0.0360 Uiso c R 1.000
H H10C -0.13850 0.35880 0.73070 0.0360 Uiso c R 1.000

loop_
_atom_type_symbol
_atom_type_description
_atom_type_scat_dispersion_real
_atom_type_scat_dispersion_imag
_atom_type_scat_source
C C 0.0033 0.0016 'International Tables Vol C Tables 4.2.6.8 and 6.1.1.4'
H H 0.0000 0.0000 'International Tables Vol C Tables 4.2.6.8 and 6.1.1.4'
N N 0.0061 0.0033 'International Tables Vol C Tables 4.2.6.8 and 6.1.1.4'
O O 0.0106 0.0060 'International Tables Vol C Tables 4.2.6.8 and 6.1.1.4'
Cu Cu 0.3201 1.2651 'International Tables Vol C Tables 4.2.6.8 and 6.1.1.4'

loop_
_geom_angle_atom_site_label_1
_geom_angle_atom_site_label_2
_geom_angle_atom_site_label_3
_geom_angle_site_symmetry_1
_geom_angle_site_symmetry_3
_geom_angle
_geom_angle_publ_flag
O2 Cu1 O4 . . 89.70(8) no
O2 Cu1 N1 . . 92.99(8) no
O2 Cu1 O3 . 2_667 168.80(8) no
O2 Cu1 O5 . 2_667 90.47(8) no
O4 Cu1 N1 . . 94.72(7) no
O3 Cu1 O4 2_667 . 88.36(8) no
O4 Cu1 O5 . 2_667 168.89(7) no
O3 Cu1 N1 2_667 . 98.16(7) no
O5 Cu1 N1 2_667 . 96.36(7) no
O3 Cu1 O5 2_667 2_667 89.32(8) no
Cu1 O2 C7 . . 124.41(17) no
Cu1 O3 C7 2_667 . 121.63(16) no
Cu1 O4 C9 . . 123.33(14) no
Cu1 O5 C9 2_667 . 122.48(15) no
Cu1 N1 C1 . . 122.12(14) no
Cu1 N1 C5 . . 120.33(19) no
C1 N1 C5 . . 117.6(2) no
N1 C1 C2 . . 123.1(2) no
C1 C2 C3 . . 118.7(3) no
C1 C2 C6 . . 120.3(3) no
C3 C2 C6 . . 121.0(3) no
C2 C3 C4 . . 118.6(3) no
C3 C4 C5 . . 119.1(3) no
N1 C5 C4 . . 123.1(3) no
O1 C6 C2 . . 123.3(3) no
O2 C7 O3 . . 125.1(2) no
O2 C7 C8 . . 117.1(2) no
O3 C7 C8 . . 117.9(2) no
O4 C9 O5 . . 125.2(2) no
O4 C9 C10 . . 117.59(19) no
O5 C9 C10 . . 117.3(2) no
N1 C1 H1 . . 118.00 no
C2 C1 H1 . . 119.00 no
C2 C3 H3 . . 121.00 no
C4 C3 H3 . . 121.00 no
C3 C4 H4 . . 120.00 no
C5 C4 H4 . . 120.00 no
N1 C5 H5 . . 118.00 no
C4 C5 H5 . . 119.00 no
O1 C6 H6 . . 118.00 no
C2 C6 H6 . . 118.00 no
C7 C8 H8A . . 109.00 no
C7 C8 H8B . . 110.00 no
C7 C8 H8C . . 109.00 no
H8A C8 H8B . . 109.00 no
H8A C8 H8C . . 109.00 no
H8B C8 H8C . . 110.00 no
C9 C10 H10A . . 109.00 no
C9 C10 H10B . . 109.00 no
C9 C10 H10C . . 110.00 no
H10A C10 H10B . . 109.00 no
H10A C10 H10C . . 110.00 no
H10B C10 H10C . . 109.00 no

loop_
_geom_bond_atom_site_label_1
_geom_bond_atom_site_label_2
_geom_bond_site_symmetry_2
_geom_bond_distance
_geom_bond_publ_flag
Cu1 O2 . 1.9643(19) no
Cu1 O4 . 1.9677(17) no
Cu1 N1 . 2.189(2) no
Cu1 O3 2_667 1.9625(19) no
Cu1 O5 2_667 1.9692(17) no
O1 C6 . 1.204(4) no
O2 C7 . 1.257(3) no
O3 C7 . 1.258(3) no
O4 C9 . 1.260(3) no
O5 C9 . 1.260(3) no
N1 C1 . 1.333(4) no
N1 C5 . 1.340(3) no
C1 C2 . 1.386(4) no
C2 C3 . 1.391(4) no
C2 C6 . 1.483(4) no
C3 C4 . 1.371(4) no
C4 C5 . 1.385(4) no
C7 C8 . 1.505(4) no
C9 C10 . 1.506(4) no
C1 H1 . 0.9300 no
C3 H3 . 0.9300 no
C4 H4 . 0.9300 no
C5 H5 . 0.9300 no
C6 H6 . 0.9300 no
C8 H8A . 0.9600 no
C8 H8B . 0.9600 no
C8 H8C . 0.9600 no
C10 H10A . 0.9600 no
C10 H10B . 0.9600 no
C10 H10C . 0.9600 no

loop_
_geom_hbond_atom_site_label_D
_geom_hbond_atom_site_label_H
_geom_hbond_atom_site_label_A
_geom_hbond_site_symmetry_A
_geom_hbond_distance_DH
_geom_hbond_distance_HA
_geom_hbond_distance_DA
_geom_hbond_angle_DHA
_geom_hbond_publ_flag
C3 H3 O1 2_776 0.93 2.43 3.262(4) 148 yes
C6 H6 O3 2_767 0.93 2.56 3.449(4) 159 yes
C8 H8B O3 2_657 0.96 2.60 3.542(3) 168 yes
C10 H10C O2 1_455 0.96 2.48 3.420(4) 167 yes

loop_
_geom_torsion_atom_site_label_1
_geom_torsion_atom_site_label_2
_geom_torsion_atom_site_label_3
_geom_torsion_atom_site_label_4
_geom_torsion_site_symmetry_1
_geom_torsion_site_symmetry_2
_geom_torsion
_geom_torsion_publ_flag
O2 Cu1 N1 C1 . . -82.47(19) no
O2 Cu1 N1 C5 . . 97.24(19) no
O4 Cu1 N1 C1 . . -172.41(18) no
O4 Cu1 N1 C5 . . 7.30(19) no
O3 Cu1 N1 C1 2_667 . 98.57(19) no
O3 Cu1 N1 C5 2_667 . -81.72(19) no
O5 Cu1 N1 C1 2_667 . 8.34(19) no
O5 Cu1 N1 C5 2_667 . -171.95(18) no
O4 Cu1 O2 C7 . . -86.4(2) no
N1 Cu1 O2 C7 . . 178.9(2) no
O5 Cu1 O2 C7 2_667 . 82.5(2) no
O5 Cu1 O3 C7 . 2_667 85.16(19) no
O4 Cu1 O3 C7 2_667 2_667 -83.97(19) no
N1 Cu1 O3 C7 2_667 2_667 -178.51(18) no
O2 Cu1 O4 C9 . . 80.85(19) no
N1 Cu1 O4 C9 . . 173.83(18) no
O3 Cu1 O4 C9 2_667 . -88.12(19) no
O3 Cu1 O5 C9 . 2_667 -86.94(19) no
O2 Cu1 O5 C9 2_667 2_667 81.86(19) no
N1 Cu1 O5 C9 2_667 2_667 174.92(18) no
Cu1 O2 C7 C8 . . -176.00(17) no
Cu1 O2 C7 O3 . . 3.4(3) no
Cu1 O3 C7 O2 2_667 . -2.2(3) no
Cu1 O3 C7 C8 2_667 . 177.20(17) no
Cu1 O4 C9 O5 . . 2.2(3) no
Cu1 O4 C9 C10 . . -177.83(16) no
Cu1 O5 C9 O4 2_667 . -0.1(3) no
Cu1 O5 C9 C10 2_667 . 179.91(17) no
Cu1 N1 C1 C2 . . -179.13(19) no
C5 N1 C1 C2 . . 1.2(4) no
Cu1 N1 C5 C4 . . 179.93(19) no
C1 N1 C5 C4 . . -0.4(4) no
N1 C1 C2 C6 . . 179.4(2) no
N1 C1 C2 C3 . . -0.9(4) no
C1 C2 C6 O1 . . -177.5(3) no
C6 C2 C3 C4 . . 179.5(3) no
C1 C2 C3 C4 . . -0.2(4) no
C3 C2 C6 O1 . . 2.8(5) no
C2 C3 C4 C5 . . 0.9(4) no
C3 C4 C5 N1 . . -0.7(4) no
